data_4074269
loop_
_publ_author_name
'C\^ampian, Marius V.'
'Harris, Jeremy L.'
'Jasim, Naser'
'Perutz, Robin N.'
'Marder, Todd B.'
'Whitwood, Adrian C.'

_publ_section_title
;
 Comparisons of Photoinduced Oxidative Addition of B&#x2212;H, B&#x2212;B,
 and Si&#x2212;H Bonds at Rhodium(\h5-cyclopentadienyl)phosphine Centers
;
_journal_issue 21
_journal_name_full Organometallics
_journal_page_first 5093
_journal_paper_doi 10.1021/om060500m
_journal_volume 25
_journal_year 2006
_chemical_formula_moiety 'C41 H35 P2 Rh, C29 H33 B O2 P Rh'
_chemical_formula_sum 'C70 H68 B O2 P3 Rh2'
_chemical_formula_weight 1250.78
_chemical_name_systematic
; 
 ? 
;
_space_group_IT_number 2
_symmetry_cell_setting triclinic
_symmetry_space_group_name_Hall '-P 1'
_symmetry_space_group_name_H-M 'P -1'
_atom_sites_solution_hydrogens geom
_atom_sites_solution_primary direct
_atom_sites_solution_secondary difmap
_audit_creation_method SHELXL-97
_cell_angle_alpha 72.6340(10)
_cell_angle_beta 85.8680(10)
_cell_angle_gamma 89.7260(10)
_cell_formula_units_Z 2
_cell_length_a 12.0010(7)
_cell_length_b 14.0158(8)
_cell_length_c 18.2082(11)
_cell_measurement_reflns_used 5794
_cell_measurement_temperature 115(2)
_cell_measurement_theta_max 29.73
_cell_measurement_theta_min 2.26
_cell_volume 2915.0(3)
_computing_cell_refinement 'Bruker SMART'
_computing_data_collection 'Bruker SMART'
_computing_data_reduction 'Bruker SAINT'
_computing_molecular_graphics 'Bruker SHELXTL'
_computing_publication_material 'Bruker SHELXTL'
_computing_structure_refinement 'SHELXL-97 (Sheldrick, 1997)'
_computing_structure_solution 'SHELXS-97 (Sheldrick, 1990)'
_diffrn_ambient_temperature 115(2)
_diffrn_measured_fraction_theta_full 0.956
_diffrn_measured_fraction_theta_max 0.956
_diffrn_measurement_device_type 'CCD area detector'
_diffrn_measurement_method 'phi and omega scans'
_diffrn_radiation_monochromator graphite
_diffrn_radiation_source 'fine-focus sealed tube'
_diffrn_radiation_type MoK\a
_diffrn_radiation_wavelength 0.71073
_diffrn_reflns_av_R_equivalents 0.0257
_diffrn_reflns_av_sigmaI/netI 0.0659
_diffrn_reflns_limit_h_max 15
_diffrn_reflns_limit_h_min -16
_diffrn_reflns_limit_k_max 19
_diffrn_reflns_limit_k_min -19
_diffrn_reflns_limit_l_max 25
_diffrn_reflns_limit_l_min -23
_diffrn_reflns_number 23235
_diffrn_reflns_theta_full 30.02
_diffrn_reflns_theta_max 30.02
_diffrn_reflns_theta_min 1.17
_exptl_absorpt_coefficient_mu 0.695
_exptl_absorpt_correction_T_max 0.980
_exptl_absorpt_correction_T_min 0.872
_exptl_absorpt_correction_type multi-scan
_exptl_absorpt_process_details 'SADABS v2.03; (Sheldrick)'
_exptl_crystal_colour orange
_exptl_crystal_density_diffrn 1.425
_exptl_crystal_density_meas 0
_exptl_crystal_density_method 'not measured'
_exptl_crystal_description plate
_exptl_crystal_F_000 1288
_exptl_crystal_size_max 0.13
_exptl_crystal_size_mid 0.08
_exptl_crystal_size_min 0.03
_refine_diff_density_max 1.111
_refine_diff_density_min -0.543
_refine_diff_density_rms 0.101
_refine_ls_extinction_method none
_refine_ls_goodness_of_fit_ref 0.996
_refine_ls_hydrogen_treatment mixed
_refine_ls_matrix_type full
_refine_ls_number_parameters 711
_refine_ls_number_reflns 16255
_refine_ls_number_restraints 0
_refine_ls_restrained_S_all 0.996
_refine_ls_R_factor_all 0.0687
_refine_ls_R_factor_gt 0.0400
_refine_ls_shift/su_max 0.001
_refine_ls_shift/su_mean 0.000
_refine_ls_structure_factor_coef Fsqd
_refine_ls_weighting_details 'calc w=1/[\s^2^(Fo^2^)+(0.0411P)^2^+0.5354P] where P=(Fo^2^+2Fc^2^)/3'
_refine_ls_weighting_scheme calc
_refine_ls_wR_factor_gt 0.0838
_refine_ls_wR_factor_ref 0.0960
_reflns_number_gt 11762
_reflns_number_total 16255
_reflns_threshold_expression >2sigma(I)
_cod_data_source_file om060500msi20060606_115018.cif
_cod_data_source_block rnp0402m
_cod_depositor_comments
;
The following automatic conversions were performed:

'_symmetry_cell_setting' value 'Triclinic' changed to 'triclinic'
according to /home/saulius/struct/CIF-dictionaries/cif_core.dic
dictionary named 'cif_core.dic' version 2.4.1 from 2010-06-29.

Automatic conversion script
Id: cif_fix_values 1715 2011-07-08 13:25:40Z adriana 
;
_cod_original_sg_symbol_H-M P-1
_cod_database_code 4074269

loop_
_symmetry_equiv_pos_as_xyz
'x, y, z'
'-x, -y, -z'

loop_
_atom_site_label
_atom_site_type_symbol
_atom_site_fract_x
_atom_site_fract_y
_atom_site_fract_z
_atom_site_U_iso_or_equiv
_atom_site_adp_type
_atom_site_occupancy
_atom_site_symmetry_multiplicity
_atom_site_calc_flag
_atom_site_refinement_flags
C11 C 0.3650(4) -0.0687(3) 0.5271(3) 0.0597(12) Uani 1 1 d .
H11A H 0.4230 -0.0293 0.4899 0.090 Uiso 1 1 calc R
H11B H 0.3385 -0.1229 0.5086 0.090 Uiso 1 1 calc R
H11C H 0.3960 -0.0970 0.5772 0.090 Uiso 1 1 calc R
Rh2 Rh 0.115655(17) 0.280323(15) 0.153331(11) 0.01468(5) Uani 1 1 d .
Rh1 Rh 0.399361(17) 0.265827(16) 0.564680(12) 0.01842(6) Uani 1 1 d .
P3 P 0.08581(6) 0.15735(5) 0.10401(4) 0.01567(13) Uani 1 1 d .
P2 P 0.28732(6) 0.32049(5) 0.09883(4) 0.01599(13) Uani 1 1 d .
P1 P 0.25495(6) 0.36255(5) 0.52611(4) 0.01809(14) Uani 1 1 d .
C41 C 0.4053(2) 0.29000(19) 0.16039(16) 0.0180(5) Uani 1 1 d .
O1 O 0.30397(19) 0.06426(15) 0.57832(12) 0.0305(5) Uani 1 1 d .
C53 C 0.1621(2) 0.03979(19) 0.13662(15) 0.0174(5) Uani 1 1 d .
C35 C 0.2986(2) 0.4582(2) 0.06363(15) 0.0185(5) Uani 1 1 d .
C42 C 0.3848(2) 0.2542(2) 0.23971(16) 0.0203(6) Uani 1 1 d .
H42 H 0.3099 0.2436 0.2616 0.024 Uiso 1 1 calc R
C24 C 0.2390(2) 0.4574(2) 0.57755(15) 0.0198(5) Uani 1 1 d .
O2 O 0.3019(2) 0.16281(15) 0.45444(12) 0.0331(5) Uani 1 1 d .
C59 C 0.0956(2) 0.19177(19) -0.00215(15) 0.0169(5) Uani 1 1 d .
C47 C 0.3437(2) 0.2820(2) 0.01575(15) 0.0197(5) Uani 1 1 d .
C18 C 0.1174(2) 0.3003(2) 0.54815(17) 0.0216(6) Uani 1 1 d .
C40 C 0.3764(2) 0.5134(2) 0.08800(16) 0.0209(6) Uani 1 1 d .
H40 H 0.4355 0.4800 0.1169 0.025 Uiso 1 1 calc R
C64 C 0.1382(2) 0.1315(2) -0.04578(16) 0.0203(6) Uani 1 1 d .
H64 H 0.1681 0.0682 -0.0208 0.024 Uiso 1 1 calc R
C30 C 0.0890(2) 0.3286(2) 0.26459(16) 0.0222(6) Uani 1 1 d .
H30 H 0.1430 0.3203 0.3053 0.027 Uiso 1 1 calc R
C46 C 0.5160(2) 0.3052(2) 0.12950(17) 0.0251(6) Uani 1 1 d .
H46 H 0.5316 0.3302 0.0752 0.030 Uiso 1 1 calc R
C39 C 0.3692(3) 0.6159(2) 0.07074(18) 0.0273(6) Uani 1 1 d .
H39 H 0.4218 0.6520 0.0892 0.033 Uiso 1 1 calc R
C66 C -0.1368(2) 0.1158(2) 0.07318(17) 0.0214(6) Uani 1 1 d .
H66 H -0.1142 0.1438 0.0200 0.026 Uiso 1 1 calc R
C52 C 0.3992(2) 0.1912(2) 0.02736(17) 0.0244(6) Uani 1 1 d .
H52 H 0.4105 0.1513 0.0784 0.029 Uiso 1 1 calc R
C62 C 0.0928(3) 0.2556(2) -0.16316(17) 0.0261(6) Uani 1 1 d .
H62 H 0.0908 0.2766 -0.2177 0.031 Uiso 1 1 calc R
C12 C 0.2544(2) 0.4412(2) 0.42572(15) 0.0197(5) Uani 1 1 d .
C23 C 0.0303(2) 0.3245(2) 0.49932(19) 0.0282(7) Uani 1 1 d .
H23 H 0.0422 0.3728 0.4501 0.034 Uiso 1 1 calc R
C31 C 0.0827(2) 0.4132(2) 0.19710(16) 0.0223(6) Uani 1 1 d .
H31 H 0.1306 0.4750 0.1838 0.027 Uiso 1 1 calc R
C36 C 0.2153(2) 0.5106(2) 0.01862(16) 0.0229(6) Uani 1 1 d .
H36 H 0.1612 0.4747 0.0012 0.027 Uiso 1 1 calc R
C63 C 0.1371(3) 0.1640(2) -0.12617(17) 0.0255(6) Uani 1 1 d .
H63 H 0.1670 0.1228 -0.1556 0.031 Uiso 1 1 calc R
C34 C 0.0020(2) 0.2620(2) 0.26483(16) 0.0227(6) Uani 1 1 d .
H34 H -0.0172 0.1977 0.3059 0.027 Uiso 1 1 calc R
C43 C 0.4730(2) 0.2334(2) 0.28796(17) 0.0255(6) Uani 1 1 d .
H43 H 0.4581 0.2095 0.3424 0.031 Uiso 1 1 calc R
C65 C -0.0590(2) 0.10748(19) 0.12799(15) 0.0175(5) Uani 1 1 d .
C25 C 0.3274(2) 0.5247(2) 0.57008(18) 0.0267(6) Uani 1 1 d .
H25 H 0.3917 0.5229 0.5369 0.032 Uiso 1 1 calc R
C17 C 0.1887(3) 0.5267(2) 0.40622(17) 0.0266(6) Uani 1 1 d .
H17 H 0.1425 0.5430 0.4452 0.032 Uiso 1 1 calc R
C29 C 0.1455(2) 0.4617(2) 0.62615(17) 0.0251(6) Uani 1 1 d .
H29 H 0.0841 0.4170 0.6314 0.030 Uiso 1 1 calc R
C70 C -0.0945(3) 0.0635(2) 0.20534(16) 0.0241(6) Uani 1 1 d .
H70 H -0.0422 0.0550 0.2434 0.029 Uiso 1 1 calc R
C58 C 0.1310(2) -0.0474(2) 0.12010(16) 0.0233(6) Uani 1 1 d .
H58 H 0.0700 -0.0463 0.0894 0.028 Uiso 1 1 calc R
C32 C -0.0126(2) 0.4007(2) 0.15903(17) 0.0232(6) Uani 1 1 d .
H32 H -0.0435 0.4512 0.1142 0.028 Uiso 1 1 calc R
C19 C 0.0982(2) 0.2275(2) 0.61962(18) 0.0258(6) Uani 1 1 d .
H19 H 0.1576 0.2083 0.6524 0.031 Uiso 1 1 calc R
C56 C 0.2777(3) -0.1379(2) 0.19303(19) 0.0312(7) Uani 1 1 d .
H56 H 0.3179 -0.1978 0.2115 0.037 Uiso 1 1 calc R
C14 C 0.3227(3) 0.4810(2) 0.29170(17) 0.0316(7) Uani 1 1 d .
H14 H 0.3690 0.4654 0.2524 0.038 Uiso 1 1 calc R
C13 C 0.3206(3) 0.4187(2) 0.36757(17) 0.0259(6) Uani 1 1 d .
H13 H 0.3648 0.3605 0.3795 0.031 Uiso 1 1 calc R
C54 C 0.2497(2) 0.0353(2) 0.18307(16) 0.0241(6) Uani 1 1 d .
H54 H 0.2705 0.0932 0.1961 0.029 Uiso 1 1 calc R
C57 C 0.1886(3) -0.1352(2) 0.14819(18) 0.0295(7) Uani 1 1 d .
H57 H 0.1668 -0.1938 0.1366 0.035 Uiso 1 1 calc R
C51 C 0.4380(3) 0.1586(2) -0.03448(19) 0.0307(7) Uani 1 1 d .
H51 H 0.4755 0.0968 -0.0255 0.037 Uiso 1 1 calc R
C67 C -0.2468(3) 0.0838(2) 0.09522(19) 0.0283(7) Uani 1 1 d .
H67 H -0.2988 0.0900 0.0572 0.034 Uiso 1 1 calc R
C38 C 0.2861(3) 0.6665(2) 0.02694(18) 0.0288(7) Uani 1 1 d .
H38 H 0.2807 0.7369 0.0159 0.035 Uiso 1 1 calc R
C33 C -0.0584(2) 0.3053(2) 0.19859(16) 0.0232(6) Uani 1 1 d .
H33 H -0.1285 0.2768 0.1864 0.028 Uiso 1 1 calc R
C7 C 0.2673(3) -0.0013(2) 0.53564(18) 0.0272(6) Uani 1 1 d .
C48 C 0.3292(2) 0.3385(2) -0.05999(16) 0.0243(6) Uani 1 1 d .
H48 H 0.2925 0.4008 -0.0696 0.029 Uiso 1 1 calc R
B1 B 0.3301(3) 0.1580(2) 0.52772(18) 0.0206(6) Uani 1 1 d .
C44 C 0.5815(3) 0.2479(2) 0.25624(18) 0.0303(7) Uani 1 1 d .
H44 H 0.6416 0.2327 0.2889 0.036 Uiso 1 1 calc R
C60 C 0.0537(2) 0.2855(2) -0.04052(16) 0.0205(6) Uani 1 1 d .
H60 H 0.0267 0.3282 -0.0116 0.025 Uiso 1 1 calc R
C15 C 0.2581(3) 0.5649(2) 0.27356(17) 0.0287(7) Uani 1 1 d .
H15 H 0.2600 0.6073 0.2219 0.034 Uiso 1 1 calc R
C20 C -0.0068(3) 0.1829(2) 0.6434(2) 0.0333(7) Uani 1 1 d .
H20 H -0.0195 0.1352 0.6928 0.040 Uiso 1 1 calc R
C28 C 0.1412(3) 0.5316(2) 0.66726(19) 0.0329(7) Uani 1 1 d .
H28 H 0.0771 0.5341 0.7004 0.040 Uiso 1 1 calc R
C16 C 0.1902(3) 0.5877(2) 0.33059(18) 0.0301(7) Uani 1 1 d .
H16 H 0.1447 0.6452 0.3179 0.036 Uiso 1 1 calc R
C61 C 0.0513(2) 0.3168(2) -0.12023(17) 0.0255(6) Uani 1 1 d .
H61 H 0.0212 0.3799 -0.1455 0.031 Uiso 1 1 calc R
C45 C 0.6035(2) 0.2841(2) 0.17743(19) 0.0318(7) Uani 1 1 d .
H45 H 0.6785 0.2947 0.1559 0.038 Uiso 1 1 calc R
C49 C 0.3677(3) 0.3053(3) -0.12160(18) 0.0317(7) Uani 1 1 d .
H49 H 0.3563 0.3446 -0.1728 0.038 Uiso 1 1 calc R
C50 C 0.4222(3) 0.2158(3) -0.10917(19) 0.0334(7) Uani 1 1 d .
H50 H 0.4488 0.1935 -0.1516 0.040 Uiso 1 1 calc R
C68 C -0.2809(3) 0.0427(2) 0.17299(19) 0.0294(7) Uani 1 1 d .
H68 H -0.3565 0.0221 0.1883 0.035 Uiso 1 1 calc R
C22 C -0.0738(3) 0.2779(2) 0.5227(2) 0.0354(8) Uani 1 1 d .
H22 H -0.1325 0.2940 0.4889 0.043 Uiso 1 1 calc R
C55 C 0.3075(3) -0.0524(2) 0.21072(18) 0.0310(7) Uani 1 1 d .
H55 H 0.3679 -0.0539 0.2420 0.037 Uiso 1 1 calc R
C27 C 0.2298(3) 0.5967(3) 0.6598(2) 0.0369(8) Uani 1 1 d .
H27 H 0.2273 0.6433 0.6886 0.044 Uiso 1 1 calc R
C26 C 0.3221(3) 0.5943(2) 0.6106(2) 0.0333(7) Uani 1 1 d .
H26 H 0.3823 0.6405 0.6045 0.040 Uiso 1 1 calc R
C6 C 0.2386(3) 0.0726(2) 0.45759(18) 0.0342(8) Uani 1 1 d .
C69 C -0.2040(3) 0.0318(2) 0.22802(18) 0.0286(7) Uani 1 1 d .
H69 H -0.2265 0.0027 0.2811 0.034 Uiso 1 1 calc R
C21 C -0.0927(3) 0.2085(2) 0.5946(2) 0.0378(8) Uani 1 1 d .
H21 H -0.1647 0.1784 0.6106 0.045 Uiso 1 1 calc R
C10 C 0.1725(3) -0.0665(3) 0.58298(19) 0.0371(8) Uani 1 1 d .
H10A H 0.2000 -0.1106 0.6305 0.056 Uiso 1 1 calc R
H10B H 0.1423 -0.1069 0.5532 0.056 Uiso 1 1 calc R
H10C H 0.1136 -0.0243 0.5960 0.056 Uiso 1 1 calc R
C37 C 0.2105(2) 0.6137(2) -0.00087(18) 0.0276(6) Uani 1 1 d .
H37 H 0.1555 0.6483 -0.0333 0.033 Uiso 1 1 calc R
C8 C 0.1153(3) 0.1013(3) 0.4588(3) 0.0540(12) Uani 1 1 d .
H8A H 0.0939 0.1174 0.5066 0.081 Uiso 1 1 calc R
H8B H 0.0691 0.0451 0.4560 0.081 Uiso 1 1 calc R
H8C H 0.1040 0.1596 0.4144 0.081 Uiso 1 1 calc R
C4 C 0.4297(3) 0.2949(3) 0.67860(19) 0.0450(10) Uani 1 1 d .
H4 H 0.3849 0.3407 0.7016 0.054 Uiso 1 1 calc R
C5 C 0.5272(3) 0.3214(3) 0.6322(2) 0.0484(11) Uani 1 1 d .
H5 H 0.5656 0.3883 0.6162 0.058 Uiso 1 1 calc R
C3 C 0.4074(3) 0.1943(3) 0.6930(2) 0.0518(12) Uani 1 1 d .
H3 H 0.3465 0.1544 0.7294 0.062 Uiso 1 1 calc R
C1 C 0.5647(3) 0.2365(5) 0.6151(3) 0.0678(15) Uani 1 1 d .
H1 H 0.6371 0.2311 0.5859 0.081 Uiso 1 1 calc R
C2 C 0.4915(5) 0.1566(3) 0.6528(3) 0.0704(17) Uani 1 1 d .
H2 H 0.5034 0.0847 0.6565 0.085 Uiso 1 1 calc R
C9 C 0.2705(5) 0.0411(3) 0.3875(2) 0.0764(18) Uani 1 1 d .
H9A H 0.2497 0.0930 0.3414 0.115 Uiso 1 1 calc R
H9B H 0.2315 -0.0216 0.3914 0.115 Uiso 1 1 calc R
H9C H 0.3514 0.0313 0.3837 0.115 Uiso 1 1 calc R
H H 0.447(4) 0.289(3) 0.484(2) 0.074(14) Uiso 1 1 d .

loop_
_atom_site_aniso_label
_atom_site_aniso_U_11
_atom_site_aniso_U_22
_atom_site_aniso_U_33
_atom_site_aniso_U_23
_atom_site_aniso_U_13
_atom_site_aniso_U_12
C11 0.047(2) 0.044(2) 0.091(4) -0.025(2) -0.003(2) 0.012(2)
Rh2 0.01486(10) 0.01563(10) 0.01503(10) -0.00685(8) -0.00094(7) -0.00022(8)
Rh1 0.01675(11) 0.02188(11) 0.01787(11) -0.00763(9) -0.00218(8) 0.00062(8)
P3 0.0170(3) 0.0156(3) 0.0154(3) -0.0060(3) -0.0020(2) -0.0002(3)
P2 0.0158(3) 0.0177(3) 0.0152(3) -0.0061(3) -0.0013(2) 0.0003(3)
P1 0.0176(3) 0.0198(3) 0.0175(3) -0.0066(3) -0.0006(3) 0.0002(3)
C41 0.0169(13) 0.0169(13) 0.0216(13) -0.0074(11) -0.0036(10) 0.0019(10)
O1 0.0393(13) 0.0278(11) 0.0234(11) -0.0046(9) -0.0082(9) -0.0113(10)
C53 0.0183(13) 0.0168(13) 0.0162(12) -0.0037(10) 0.0001(10) 0.0002(10)
C35 0.0185(13) 0.0202(13) 0.0164(12) -0.0055(10) 0.0023(10) 0.0002(11)
C42 0.0196(14) 0.0224(14) 0.0200(13) -0.0077(11) -0.0014(11) 0.0012(11)
C24 0.0212(14) 0.0216(13) 0.0170(13) -0.0066(11) -0.0015(10) 0.0026(11)
O2 0.0564(15) 0.0234(11) 0.0197(11) -0.0065(9) -0.0020(10) -0.0137(10)
C59 0.0155(12) 0.0179(13) 0.0190(13) -0.0075(10) -0.0028(10) -0.0015(10)
C47 0.0165(13) 0.0263(14) 0.0191(13) -0.0115(11) 0.0000(10) -0.0028(11)
C18 0.0161(13) 0.0215(14) 0.0285(15) -0.0097(12) -0.0006(11) 0.0010(11)
C40 0.0204(14) 0.0238(14) 0.0179(13) -0.0058(11) 0.0010(10) -0.0012(11)
C64 0.0225(14) 0.0193(13) 0.0215(14) -0.0094(11) -0.0024(11) -0.0011(11)
C30 0.0213(14) 0.0298(15) 0.0200(13) -0.0143(12) -0.0030(11) 0.0050(12)
C46 0.0210(14) 0.0345(16) 0.0209(14) -0.0097(12) -0.0032(11) 0.0041(12)
C39 0.0300(16) 0.0223(15) 0.0293(16) -0.0086(12) 0.0039(13) -0.0063(12)
C66 0.0225(14) 0.0171(13) 0.0231(14) -0.0035(11) -0.0022(11) -0.0018(11)
C52 0.0255(15) 0.0246(15) 0.0240(14) -0.0092(12) 0.0010(11) -0.0009(12)
C62 0.0319(16) 0.0287(16) 0.0178(14) -0.0062(12) -0.0052(12) -0.0014(13)
C12 0.0217(14) 0.0194(13) 0.0183(13) -0.0060(11) -0.0020(10) -0.0033(11)
C23 0.0235(15) 0.0240(15) 0.0370(17) -0.0078(13) -0.0065(13) 0.0026(12)
C31 0.0242(14) 0.0207(14) 0.0254(14) -0.0131(12) 0.0024(11) -0.0001(11)
C36 0.0207(14) 0.0243(14) 0.0220(14) -0.0043(11) -0.0016(11) 0.0000(11)
C63 0.0294(16) 0.0267(15) 0.0242(15) -0.0134(12) -0.0011(12) -0.0020(12)
C34 0.0212(14) 0.0270(15) 0.0195(13) -0.0079(11) 0.0052(11) 0.0009(12)
C43 0.0288(16) 0.0300(16) 0.0190(14) -0.0084(12) -0.0061(12) 0.0039(13)
C65 0.0197(13) 0.0134(12) 0.0215(13) -0.0085(10) -0.0018(10) 0.0004(10)
C25 0.0229(15) 0.0285(16) 0.0304(16) -0.0130(13) 0.0040(12) -0.0002(12)
C17 0.0263(15) 0.0275(15) 0.0255(15) -0.0077(12) 0.0014(12) 0.0024(12)
C29 0.0238(15) 0.0234(15) 0.0264(15) -0.0066(12) 0.0053(12) -0.0014(12)
C70 0.0297(16) 0.0242(15) 0.0206(14) -0.0099(12) -0.0011(12) -0.0045(12)
C58 0.0256(15) 0.0205(14) 0.0235(14) -0.0056(11) -0.0041(11) 0.0001(12)
C32 0.0244(15) 0.0237(14) 0.0241(14) -0.0109(12) -0.0026(11) 0.0079(12)
C19 0.0222(15) 0.0252(15) 0.0294(16) -0.0078(12) 0.0008(12) 0.0004(12)
C56 0.0341(18) 0.0194(14) 0.0341(17) 0.0011(13) -0.0034(14) 0.0061(13)
C14 0.0444(19) 0.0321(17) 0.0194(15) -0.0096(13) -0.0007(13) -0.0023(15)
C13 0.0355(17) 0.0228(14) 0.0212(14) -0.0092(12) -0.0037(12) 0.0018(13)
C54 0.0292(16) 0.0217(14) 0.0216(14) -0.0061(11) -0.0055(12) -0.0014(12)
C57 0.0360(18) 0.0187(14) 0.0335(17) -0.0076(13) -0.0025(14) -0.0005(13)
C51 0.0288(16) 0.0327(17) 0.0377(18) -0.0223(14) 0.0014(13) -0.0001(13)
C67 0.0232(15) 0.0222(15) 0.0352(17) -0.0008(13) -0.0065(13) -0.0032(12)
C38 0.0327(17) 0.0183(14) 0.0310(16) -0.0028(12) 0.0064(13) -0.0005(13)
C33 0.0171(13) 0.0311(16) 0.0262(15) -0.0162(12) -0.0003(11) 0.0018(12)
C7 0.0313(16) 0.0241(15) 0.0279(16) -0.0100(12) -0.0026(13) -0.0034(13)
C48 0.0206(14) 0.0325(16) 0.0195(14) -0.0072(12) -0.0015(11) 0.0000(12)
B1 0.0202(15) 0.0203(15) 0.0214(15) -0.0070(12) 0.0013(12) 0.0002(12)
C44 0.0238(15) 0.0386(18) 0.0307(17) -0.0118(14) -0.0111(13) 0.0052(13)
C60 0.0213(14) 0.0197(13) 0.0218(14) -0.0078(11) -0.0035(11) 0.0028(11)
C15 0.0427(19) 0.0232(15) 0.0195(14) -0.0043(12) -0.0065(13) -0.0052(13)
C20 0.0282(17) 0.0245(16) 0.044(2) -0.0082(14) 0.0107(14) -0.0042(13)
C28 0.0331(18) 0.0337(17) 0.0342(18) -0.0166(14) 0.0104(14) 0.0014(14)
C16 0.0354(18) 0.0242(15) 0.0291(16) -0.0041(13) -0.0083(13) 0.0022(13)
C61 0.0278(16) 0.0225(14) 0.0250(15) -0.0045(12) -0.0068(12) 0.0022(12)
C45 0.0144(14) 0.048(2) 0.0335(17) -0.0132(15) -0.0031(12) 0.0011(13)
C49 0.0282(16) 0.049(2) 0.0205(15) -0.0143(14) -0.0027(12) -0.0020(15)
C50 0.0289(17) 0.051(2) 0.0295(17) -0.0273(16) 0.0025(13) -0.0045(15)
C68 0.0225(15) 0.0209(15) 0.0412(18) -0.0059(13) 0.0070(13) -0.0042(12)
C22 0.0215(16) 0.0271(16) 0.061(2) -0.0161(16) -0.0087(15) 0.0011(13)
C55 0.0329(17) 0.0292(16) 0.0292(16) -0.0032(13) -0.0142(13) 0.0063(14)
C27 0.041(2) 0.0369(18) 0.0410(19) -0.0257(16) 0.0059(15) -0.0016(15)
C26 0.0311(17) 0.0318(17) 0.0427(19) -0.0210(15) 0.0042(14) -0.0082(14)
C6 0.056(2) 0.0231(15) 0.0233(15) -0.0054(12) -0.0047(15) -0.0136(15)
C69 0.0354(17) 0.0239(15) 0.0268(16) -0.0104(12) 0.0079(13) -0.0048(13)
C21 0.0203(16) 0.0270(17) 0.067(3) -0.0172(17) 0.0049(16) -0.0037(13)
C10 0.042(2) 0.0388(19) 0.0274(17) -0.0052(14) -0.0022(14) -0.0125(16)
C37 0.0231(15) 0.0247(15) 0.0277(16) 0.0024(12) 0.0022(12) 0.0066(12)
C8 0.061(3) 0.034(2) 0.063(3) -0.0003(18) -0.037(2) -0.0044(19)
C4 0.064(3) 0.057(2) 0.0216(17) -0.0206(17) -0.0184(17) 0.021(2)
C5 0.058(3) 0.054(2) 0.0301(19) -0.0032(17) -0.0182(18) -0.029(2)
C3 0.046(2) 0.063(3) 0.0293(19) 0.0159(18) -0.0202(17) -0.024(2)
C1 0.026(2) 0.144(5) 0.049(3) -0.049(3) -0.0213(18) 0.028(3)
C2 0.104(4) 0.036(2) 0.089(4) -0.028(2) -0.079(3) 0.034(2)
C9 0.154(5) 0.044(2) 0.035(2) -0.0227(19) 0.024(3) -0.052(3)

loop_
_atom_type_symbol
_atom_type_description
_atom_type_scat_dispersion_real
_atom_type_scat_dispersion_imag
_atom_type_scat_source
C C 0.0033 0.0016 'International Tables Vol C Tables 4.2.6.8 and 6.1.1.4'
H H 0.0000 0.0000 'International Tables Vol C Tables 4.2.6.8 and 6.1.1.4'
B B 0.0013 0.0007 'International Tables Vol C Tables 4.2.6.8 and 6.1.1.4'
O O 0.0106 0.0060 'International Tables Vol C Tables 4.2.6.8 and 6.1.1.4'
P P 0.1023 0.0942 'International Tables Vol C Tables 4.2.6.8 and 6.1.1.4'
Rh Rh -1.1178 0.9187 'International Tables Vol C Tables 4.2.6.8 and 6.1.1.4'

loop_
_geom_angle_atom_site_label_1
_geom_angle_atom_site_label_2
_geom_angle_atom_site_label_3
_geom_angle
C7 C11 H11A 109.5
C7 C11 H11B 109.5
H11A C11 H11B 109.5
C7 C11 H11C 109.5
H11A C11 H11C 109.5
H11B C11 H11C 109.5
P3 Rh2 P2 96.83(3)
P3 Rh2 C33 101.39(7)
P2 Rh2 C33 157.36(8)
P3 Rh2 C31 160.08(7)
P2 Rh2 C31 99.31(8)
C33 Rh2 C31 60.39(10)
P3 Rh2 C32 124.13(7)
P2 Rh2 C32 121.52(8)
C33 Rh2 C32 36.02(10)
C31 Rh2 C32 36.23(10)
P3 Rh2 C34 110.88(7)
P2 Rh2 C34 144.15(7)
C33 Rh2 C34 36.38(10)
C31 Rh2 C34 60.12(10)
C32 Rh2 C34 60.12(10)
P3 Rh2 C30 143.55(8)
P2 Rh2 C30 110.68(7)
C33 Rh2 C30 59.92(10)
C31 Rh2 C30 36.54(10)
C32 Rh2 C30 60.19(10)
C34 Rh2 C30 35.25(10)
B1 Rh1 C2 93.23(14)
B1 Rh1 P1 89.47(9)
C2 Rh1 P1 153.12(18)
B1 Rh1 C1 118.17(17)
C2 Rh1 C1 36.67(18)
P1 Rh1 C1 152.32(15)
B1 Rh1 C3 104.26(14)
C2 Rh1 C3 36.37(17)
P1 Rh1 C3 117.31(13)
C1 Rh1 C3 60.04(16)
B1 Rh1 C4 138.56(14)
C2 Rh1 C4 59.61(15)
P1 Rh1 C4 102.08(10)
C1 Rh1 C4 58.80(15)
C3 Rh1 C4 35.34(14)
B1 Rh1 C5 152.32(14)
C2 Rh1 C5 60.00(15)
P1 Rh1 C5 117.46(12)
C1 Rh1 C5 35.42(16)
C3 Rh1 C5 59.14(13)
C4 Rh1 C5 34.87(14)
B1 Rh1 H 77.2(16)
C2 Rh1 H 116.2(16)
P1 Rh1 H 90.5(16)
C1 Rh1 H 94.2(16)
C3 Rh1 H 152.1(16)
C4 Rh1 H 141.1(16)
C5 Rh1 H 107.0(16)
C53 P3 C59 105.75(12)
C53 P3 C65 99.38(12)
C59 P3 C65 101.47(12)
C53 P3 Rh2 120.04(8)
C59 P3 Rh2 115.75(8)
C65 P3 Rh2 111.76(8)
C47 P2 C41 100.21(12)
C47 P2 C35 103.46(12)
C41 P2 C35 101.30(12)
C47 P2 Rh2 123.00(9)
C41 P2 Rh2 118.44(9)
C35 P2 Rh2 107.58(9)
C18 P1 C12 104.97(13)
C18 P1 C24 101.58(13)
C12 P1 C24 100.93(12)
C18 P1 Rh1 115.85(9)
C12 P1 Rh1 120.12(10)
C24 P1 Rh1 110.90(9)
C42 C41 C46 118.6(2)
C42 C41 P2 119.6(2)
C46 C41 P2 121.8(2)
B1 O1 C7 109.5(2)
C54 C53 C58 118.5(2)
C54 C53 P3 118.9(2)
C58 C53 P3 122.5(2)
C40 C35 C36 117.8(3)
C40 C35 P2 123.4(2)
C36 C35 P2 118.2(2)
C41 C42 C43 120.8(3)
C41 C42 H42 119.6
C43 C42 H42 119.6
C29 C24 C25 118.7(3)
C29 C24 P1 123.1(2)
C25 C24 P1 118.1(2)
B1 O2 C6 109.4(2)
C64 C59 C60 118.7(2)
C64 C59 P3 125.3(2)
C60 C59 P3 116.0(2)
C48 C47 C52 117.7(3)
C48 C47 P2 122.1(2)
C52 C47 P2 120.1(2)
C23 C18 C19 118.7(3)
C23 C18 P1 123.8(2)
C19 C18 P1 117.5(2)
C39 C40 C35 121.0(3)
C39 C40 H40 119.5
C35 C40 H40 119.5
C59 C64 C63 120.2(3)
C59 C64 H64 119.9
C63 C64 H64 119.9
C34 C30 C31 107.4(2)
C34 C30 Rh2 71.97(16)
C31 C30 Rh2 69.28(15)
C34 C30 H30 126.3
C31 C30 H30 126.3
Rh2 C30 H30 126.3
C45 C46 C41 120.6(3)
C45 C46 H46 119.7
C41 C46 H46 119.7
C38 C39 C40 120.6(3)
C38 C39 H39 119.7
C40 C39 H39 119.7
C67 C66 C65 121.0(3)
C67 C66 H66 119.5
C65 C66 H66 119.5
C51 C52 C47 121.0(3)
C51 C52 H52 119.5
C47 C52 H52 119.5
C63 C62 C61 119.8(3)
C63 C62 H62 120.1
C61 C62 H62 120.1
C13 C12 C17 118.5(3)
C13 C12 P1 120.9(2)
C17 C12 P1 120.6(2)
C22 C23 C18 120.1(3)
C22 C23 H23 120.0
C18 C23 H23 120.0
C32 C31 C30 108.6(2)
C32 C31 Rh2 73.52(15)
C30 C31 Rh2 74.18(15)
C32 C31 H31 125.4
C30 C31 H31 125.4
Rh2 C31 H31 125.4
C37 C36 C35 121.0(3)
C37 C36 H36 119.5
C35 C36 H36 119.5
C62 C63 C64 120.4(3)
C62 C63 H63 119.8
C64 C63 H63 119.8
C30 C34 C33 107.8(3)
C30 C34 Rh2 72.78(16)
C33 C34 Rh2 69.66(16)
C30 C34 H34 126.0
C33 C34 H34 126.0
Rh2 C34 H34 126.0
C44 C43 C42 119.7(3)
C44 C43 H43 120.2
C42 C43 H43 120.2
C70 C65 C66 117.9(3)
C70 C65 P3 118.5(2)
C66 C65 P3 123.6(2)
C26 C25 C24 120.5(3)
C26 C25 H25 119.7
C24 C25 H25 119.7
C16 C17 C12 120.7(3)
C16 C17 H17 119.7
C12 C17 H17 119.7
C24 C29 C28 120.4(3)
C24 C29 H29 119.8
C28 C29 H29 119.8
C69 C70 C65 121.6(3)
C69 C70 H70 119.2
C65 C70 H70 119.2
C57 C58 C53 120.5(3)
C57 C58 H58 119.8
C53 C58 H58 119.8
C33 C32 C31 106.8(2)
C33 C32 Rh2 70.26(16)
C31 C32 Rh2 70.25(15)
C33 C32 H32 126.6
C31 C32 H32 126.6
Rh2 C32 H32 126.6
C20 C19 C18 120.9(3)
C20 C19 H19 119.5
C18 C19 H19 119.5
C57 C56 C55 119.3(3)
C57 C56 H56 120.3
C55 C56 H56 120.3
C15 C14 C13 120.2(3)
C15 C14 H14 119.9
C13 C14 H14 119.9
C12 C13 C14 120.5(3)
C12 C13 H13 119.7
C14 C13 H13 119.7
C55 C54 C53 120.9(3)
C55 C54 H54 119.5
C53 C54 H54 119.5
C56 C57 C58 120.4(3)
C56 C57 H57 119.8
C58 C57 H57 119.8
C50 C51 C52 120.2(3)
C50 C51 H51 119.9
C52 C51 H51 119.9
C66 C67 C68 120.0(3)
C66 C67 H67 120.0
C68 C67 H67 120.0
C39 C38 C37 119.5(3)
C39 C38 H38 120.3
C37 C38 H38 120.3
C32 C33 C34 109.1(2)
C32 C33 Rh2 73.72(16)
C34 C33 Rh2 73.96(16)
C32 C33 H33 125.2
C34 C33 H33 125.2
Rh2 C33 H33 125.2
O1 C7 C10 108.3(3)
O1 C7 C11 107.5(3)
C10 C7 C11 108.2(3)
O1 C7 C6 103.3(2)
C10 C7 C6 116.3(3)
C11 C7 C6 112.8(3)
C49 C48 C47 121.0(3)
C49 C48 H48 119.5
C47 C48 H48 119.5
O2 B1 O1 110.2(2)
O2 B1 Rh1 128.9(2)
O1 B1 Rh1 120.9(2)
C43 C44 C45 120.3(3)
C43 C44 H44 119.8
C45 C44 H44 119.8
C61 C60 C59 120.8(3)
C61 C60 H60 119.6
C59 C60 H60 119.6
C14 C15 C16 120.0(3)
C14 C15 H15 120.0
C16 C15 H15 120.0
C21 C20 C19 119.7(3)
C21 C20 H20 120.2
C19 C20 H20 120.2
C27 C28 C29 120.1(3)
C27 C28 H28 119.9
C29 C28 H28 119.9
C15 C16 C17 120.0(3)
C15 C16 H16 120.0
C17 C16 H16 120.0
C60 C61 C62 119.9(3)
C60 C61 H61 120.0
C62 C61 H61 120.0
C44 C45 C46 120.0(3)
C44 C45 H45 120.0
C46 C45 H45 120.0
C50 C49 C48 120.5(3)
C50 C49 H49 119.7
C48 C49 H49 119.7
C49 C50 C51 119.5(3)
C49 C50 H50 120.3
C51 C50 H50 120.3
C69 C68 C67 119.7(3)
C69 C68 H68 120.2
C67 C68 H68 120.2
C21 C22 C23 120.6(3)
C21 C22 H22 119.7
C23 C22 H22 119.7
C54 C55 C56 120.4(3)
C54 C55 H55 119.8
C56 C55 H55 119.8
C28 C27 C26 120.0(3)
C28 C27 H27 120.0
C26 C27 H27 120.0
C27 C26 C25 120.3(3)
C27 C26 H26 119.9
C25 C26 H26 119.9
O2 C6 C9 109.7(3)
O2 C6 C8 106.0(3)
C9 C6 C8 110.1(3)
O2 C6 C7 102.8(2)
C9 C6 C7 115.9(3)
C8 C6 C7 111.6(3)
C70 C69 C68 119.8(3)
C70 C69 H69 120.1
C68 C69 H69 120.1
C22 C21 C20 120.0(3)
C22 C21 H21 120.0
C20 C21 H21 120.0
C7 C10 H10A 109.5
C7 C10 H10B 109.5
H10A C10 H10B 109.5
C7 C10 H10C 109.5
H10A C10 H10C 109.5
H10B C10 H10C 109.5
C36 C37 C38 120.0(3)
C36 C37 H37 120.0
C38 C37 H37 120.0
C6 C8 H8A 109.5
C6 C8 H8B 109.5
H8A C8 H8B 109.5
C6 C8 H8C 109.5
H8A C8 H8C 109.5
H8B C8 H8C 109.5
C5 C4 C3 109.8(4)
C5 C4 Rh1 73.5(2)
C3 C4 Rh1 71.4(2)
C5 C4 H4 125.0
C3 C4 H4 125.0
Rh1 C4 H4 125.0
C4 C5 C1 106.9(4)
C4 C5 Rh1 71.61(19)
C1 C5 Rh1 69.2(2)
C4 C5 H5 126.5
C1 C5 H5 126.5
Rh1 C5 H5 126.5
C4 C3 C2 107.4(4)
C4 C3 Rh1 73.27(19)
C2 C3 Rh1 70.1(2)
C4 C3 H3 126.2
C2 C3 H3 126.2
Rh1 C3 H3 126.2
C5 C1 C2 108.9(4)
C5 C1 Rh1 75.4(2)
C2 C1 Rh1 71.1(2)
C5 C1 H1 125.3
C2 C1 H1 125.3
Rh1 C1 H1 125.3
C3 C2 C1 106.9(3)
C3 C2 Rh1 73.5(2)
C1 C2 Rh1 72.2(2)
C3 C2 H2 126.3
C1 C2 H2 126.3
Rh1 C2 H2 126.3
C6 C9 H9A 109.5
C6 C9 H9B 109.5
H9A C9 H9B 109.5
C6 C9 H9C 109.5
H9A C9 H9C 109.5
H9B C9 H9C 109.5

loop_
_geom_bond_atom_site_label_1
_geom_bond_atom_site_label_2
_geom_bond_distance
C11 C7 1.530(5)
C11 H11A 0.9800
C11 H11B 0.9800
C11 H11C 0.9800
Rh2 P3 2.2094(7)
Rh2 P2 2.2201(7)
Rh2 C33 2.255(3)
Rh2 C31 2.257(3)
Rh2 C32 2.299(3)
Rh2 C34 2.311(3)
Rh2 C30 2.321(3)
Rh1 B1 2.032(3)
Rh1 C2 2.217(4)
Rh1 P1 2.2179(7)
Rh1 C1 2.230(3)
Rh1 C3 2.260(3)
Rh1 C4 2.284(3)
Rh1 C5 2.308(3)
Rh1 H 1.48(4)
P3 C53 1.840(3)
P3 C59 1.842(3)
P3 C65 1.850(3)
P2 C47 1.837(3)
P2 C41 1.839(3)
P2 C35 1.846(3)
P1 C18 1.831(3)
P1 C12 1.832(3)
P1 C24 1.843(3)
C41 C42 1.384(4)
C41 C46 1.397(4)
O1 B1 1.383(4)
O1 C7 1.457(3)
C53 C54 1.386(4)
C53 C58 1.401(4)
C35 C40 1.392(4)
C35 C36 1.401(4)
C42 C43 1.399(4)
C42 H42 0.9500
C24 C29 1.391(4)
C24 C25 1.396(4)
O2 B1 1.382(4)
O2 C6 1.463(3)
C59 C64 1.394(4)
C59 C60 1.401(4)
C47 C48 1.393(4)
C47 C52 1.399(4)
C18 C23 1.396(4)
C18 C19 1.398(4)
C40 C39 1.380(4)
C40 H40 0.9500
C64 C63 1.398(4)
C64 H64 0.9500
C30 C34 1.402(4)
C30 C31 1.436(4)
C30 H30 1.0000
C46 C45 1.388(4)
C46 H46 0.9500
C39 C38 1.379(4)
C39 H39 0.9500
C66 C67 1.388(4)
C66 C65 1.394(4)
C66 H66 0.9500
C52 C51 1.387(4)
C52 H52 0.9500
C62 C63 1.383(4)
C62 C61 1.391(4)
C62 H62 0.9500
C12 C13 1.388(4)
C12 C17 1.401(4)
C23 C22 1.391(4)
C23 H23 0.9500
C31 C32 1.417(4)
C31 H31 1.0000
C36 C37 1.384(4)
C36 H36 0.9500
C63 H63 0.9500
C34 C33 1.426(4)
C34 H34 1.0000
C43 C44 1.377(4)
C43 H43 0.9500
C65 C70 1.394(4)
C25 C26 1.386(4)
C25 H25 0.9500
C17 C16 1.386(4)
C17 H17 0.9500
C29 C28 1.398(4)
C29 H29 0.9500
C70 C69 1.383(4)
C70 H70 0.9500
C58 C57 1.386(4)
C58 H58 0.9500
C32 C33 1.409(4)
C32 H32 1.0000
C19 C20 1.390(4)
C19 H19 0.9500
C56 C57 1.385(4)
C56 C55 1.385(4)
C56 H56 0.9500
C14 C15 1.375(4)
C14 C13 1.395(4)
C14 H14 0.9500
C13 H13 0.9500
C54 C55 1.384(4)
C54 H54 0.9500
C57 H57 0.9500
C51 C50 1.383(5)
C51 H51 0.9500
C67 C68 1.392(4)
C67 H67 0.9500
C38 C37 1.387(4)
C38 H38 0.9500
C33 H33 1.0000
C7 C10 1.507(4)
C7 C6 1.549(4)
C48 C49 1.387(4)
C48 H48 0.9500
C44 C45 1.378(4)
C44 H44 0.9500
C60 C61 1.388(4)
C60 H60 0.9500
C15 C16 1.385(5)
C15 H15 0.9500
C20 C21 1.386(5)
C20 H20 0.9500
C28 C27 1.377(4)
C28 H28 0.9500
C16 H16 0.9500
C61 H61 0.9500
C45 H45 0.9500
C49 C50 1.377(5)
C49 H49 0.9500
C50 H50 0.9500
C68 C69 1.385(4)
C68 H68 0.9500
C22 C21 1.383(5)
C22 H22 0.9500
C55 H55 0.9500
C27 C26 1.381(5)
C27 H27 0.9500
C26 H26 0.9500
C6 C9 1.495(5)
C6 C8 1.532(5)
C69 H69 0.9500
C21 H21 0.9500
C10 H10A 0.9800
C10 H10B 0.9800
C10 H10C 0.9800
C37 H37 0.9500
C8 H8A 0.9800
C8 H8B 0.9800
C8 H8C 0.9800
C4 C5 1.376(6)
C4 C3 1.380(5)
C4 H4 1.0000
C5 C1 1.383(6)
C5 H5 1.0000
C3 C2 1.398(7)
C3 H3 1.0000
C1 C2 1.399(7)
C1 H1 1.0000
C2 H2 1.0000
C9 H9A 0.9800
C9 H9B 0.9800
C9 H9C 0.9800

loop_
_geom_torsion_atom_site_label_1
_geom_torsion_atom_site_label_2
_geom_torsion_atom_site_label_3
_geom_torsion_atom_site_label_4
_geom_torsion
P2 Rh2 P3 C53 69.84(10)
C33 Rh2 P3 C53 -123.67(13)
C31 Rh2 P3 C53 -146.2(2)
C32 Rh2 P3 C53 -154.33(14)
C34 Rh2 P3 C53 -87.01(13)
C30 Rh2 P3 C53 -69.68(16)
P2 Rh2 P3 C59 -58.99(10)
C33 Rh2 P3 C59 107.50(12)
C31 Rh2 P3 C59 85.0(2)
C32 Rh2 P3 C59 76.84(13)
C34 Rh2 P3 C59 144.16(12)
C30 Rh2 P3 C59 161.49(15)
P2 Rh2 P3 C65 -174.46(9)
C33 Rh2 P3 C65 -7.97(12)
C31 Rh2 P3 C65 -30.5(2)
C32 Rh2 P3 C65 -38.64(13)
C34 Rh2 P3 C65 28.69(12)
C30 Rh2 P3 C65 46.01(15)
P3 Rh2 P2 C47 17.53(11)
C33 Rh2 P2 C47 -126.0(2)
C31 Rh2 P2 C47 -150.75(13)
C32 Rh2 P2 C47 -119.88(14)
C34 Rh2 P2 C47 158.68(16)
C30 Rh2 P2 C47 173.19(13)
P3 Rh2 P2 C41 -108.76(10)
C33 Rh2 P2 C41 107.8(2)
C31 Rh2 P2 C41 82.96(12)
C32 Rh2 P2 C41 113.83(13)
C34 Rh2 P2 C41 32.39(16)
C30 Rh2 P2 C41 46.89(12)
P3 Rh2 P2 C35 137.33(9)
C33 Rh2 P2 C35 -6.2(2)
C31 Rh2 P2 C35 -30.96(11)
C32 Rh2 P2 C35 -0.09(12)
C34 Rh2 P2 C35 -81.52(15)
C30 Rh2 P2 C35 -67.02(12)
B1 Rh1 P1 C18 42.47(14)
C2 Rh1 P1 C18 -53.6(3)
C1 Rh1 P1 C18 -140.3(3)
C3 Rh1 P1 C18 -63.35(16)
C4 Rh1 P1 C18 -97.41(15)
C5 Rh1 P1 C18 -130.87(15)
B1 Rh1 P1 C12 -85.32(13)
C2 Rh1 P1 C12 178.6(3)
C1 Rh1 P1 C12 91.9(3)
C3 Rh1 P1 C12 168.86(14)
C4 Rh1 P1 C12 134.79(15)
C5 Rh1 P1 C12 101.34(15)
B1 Rh1 P1 C24 157.54(14)
C2 Rh1 P1 C24 61.4(3)
C1 Rh1 P1 C24 -25.3(3)
C3 Rh1 P1 C24 51.73(15)
C4 Rh1 P1 C24 17.66(15)
C5 Rh1 P1 C24 -15.80(15)
C47 P2 C41 C42 -144.4(2)
C35 P2 C41 C42 109.6(2)
Rh2 P2 C41 C42 -7.7(2)
C47 P2 C41 C46 37.9(3)
C35 P2 C41 C46 -68.2(2)
Rh2 P2 C41 C46 174.5(2)
C59 P3 C53 C54 123.5(2)
C65 P3 C53 C54 -131.7(2)
Rh2 P3 C53 C54 -9.7(3)
C59 P3 C53 C58 -60.4(3)
C65 P3 C53 C58 44.4(3)
Rh2 P3 C53 C58 166.4(2)
C47 P2 C35 C40 -107.7(2)
C41 P2 C35 C40 -4.1(3)
Rh2 P2 C35 C40 120.8(2)
C47 P2 C35 C36 81.5(2)
C41 P2 C35 C36 -174.9(2)
Rh2 P2 C35 C36 -50.0(2)
C46 C41 C42 C43 -0.1(4)
P2 C41 C42 C43 -178.0(2)
C18 P1 C24 C29 6.9(3)
C12 P1 C24 C29 114.8(2)
Rh1 P1 C24 C29 -116.8(2)
C18 P1 C24 C25 -176.3(2)
C12 P1 C24 C25 -68.4(2)
Rh1 P1 C24 C25 60.0(2)
C53 P3 C59 C64 8.5(3)
C65 P3 C59 C64 -94.8(2)
Rh2 P3 C59 C64 144.0(2)
C53 P3 C59 C60 -173.1(2)
C65 P3 C59 C60 83.6(2)
Rh2 P3 C59 C60 -37.6(2)
C41 P2 C47 C48 -138.4(2)
C35 P2 C47 C48 -34.1(2)
Rh2 P2 C47 C48 87.7(2)
C41 P2 C47 C52 44.4(2)
C35 P2 C47 C52 148.7(2)
Rh2 P2 C47 C52 -89.6(2)
C12 P1 C18 C23 -8.8(3)
C24 P1 C18 C23 96.0(3)
Rh1 P1 C18 C23 -143.8(2)
C12 P1 C18 C19 174.0(2)
C24 P1 C18 C19 -81.2(2)
Rh1 P1 C18 C19 39.0(3)
C36 C35 C40 C39 2.3(4)
P2 C35 C40 C39 -168.5(2)
C60 C59 C64 C63 -1.1(4)
P3 C59 C64 C63 177.3(2)
P3 Rh2 C30 C34 -28.8(2)
P2 Rh2 C30 C34 -165.28(15)
C33 Rh2 C30 C34 37.58(17)
C31 Rh2 C30 C34 117.4(2)
C32 Rh2 C30 C34 79.39(18)
P3 Rh2 C30 C31 -146.19(14)
P2 Rh2 C30 C31 77.36(16)
C33 Rh2 C30 C31 -79.78(18)
C32 Rh2 C30 C31 -37.97(16)
C34 Rh2 C30 C31 -117.4(2)
C42 C41 C46 C45 0.4(4)
P2 C41 C46 C45 178.2(2)
C35 C40 C39 C38 -1.8(5)
C48 C47 C52 C51 -0.3(4)
P2 C47 C52 C51 177.1(2)
C18 P1 C12 C13 -110.5(2)
C24 P1 C12 C13 144.2(2)
Rh1 P1 C12 C13 22.1(3)
C18 P1 C12 C17 70.9(2)
C24 P1 C12 C17 -34.4(2)
Rh1 P1 C12 C17 -156.54(19)
C19 C18 C23 C22 1.3(4)
P1 C18 C23 C22 -175.9(2)
C34 C30 C31 C32 3.8(3)
Rh2 C30 C31 C32 66.03(19)
C34 C30 C31 Rh2 -62.26(19)
P3 Rh2 C31 C32 -11.4(3)
P2 Rh2 C31 C32 132.27(16)
C33 Rh2 C31 C32 -37.03(17)
C34 Rh2 C31 C32 -79.17(18)
C30 Rh2 C31 C32 -115.4(2)
P3 Rh2 C31 C30 104.0(2)
P2 Rh2 C31 C30 -112.32(15)
C33 Rh2 C31 C30 78.38(18)
C32 Rh2 C31 C30 115.4(2)
C34 Rh2 C31 C30 36.24(16)
C40 C35 C36 C37 0.0(4)
P2 C35 C36 C37 171.3(2)
C61 C62 C63 C64 1.4(4)
C59 C64 C63 C62 -0.6(4)
C31 C30 C34 C33 -0.7(3)
Rh2 C30 C34 C33 -61.20(19)
C31 C30 C34 Rh2 60.53(19)
P3 Rh2 C34 C30 162.14(14)
P2 Rh2 C34 C30 24.0(2)
C33 Rh2 C34 C30 -117.2(2)
C31 Rh2 C34 C30 -37.58(16)
C32 Rh2 C34 C30 -79.61(18)
P3 Rh2 C34 C33 -80.70(16)
P2 Rh2 C34 C33 141.11(14)
C31 Rh2 C34 C33 79.58(18)
C32 Rh2 C34 C33 37.55(16)
C30 Rh2 C34 C33 117.2(2)
C41 C42 C43 C44 -0.6(4)
C67 C66 C65 C70 1.8(4)
C67 C66 C65 P3 -175.0(2)
C53 P3 C65 C70 65.1(2)
C59 P3 C65 C70 173.5(2)
Rh2 P3 C65 C70 -62.6(2)
C53 P3 C65 C66 -118.1(2)
C59 P3 C65 C66 -9.8(2)
Rh2 P3 C65 C66 114.1(2)
C29 C24 C25 C26 0.3(4)
P1 C24 C25 C26 -176.7(2)
C13 C12 C17 C16 -0.3(4)
P1 C12 C17 C16 178.3(2)
C25 C24 C29 C28 -0.8(4)
P1 C24 C29 C28 176.0(2)
C66 C65 C70 C69 -2.1(4)
P3 C65 C70 C69 174.8(2)
C54 C53 C58 C57 -1.6(4)
P3 C53 C58 C57 -177.7(2)
C30 C31 C32 C33 -5.4(3)
Rh2 C31 C32 C33 61.10(19)
C30 C31 C32 Rh2 -66.46(19)
P3 Rh2 C32 C33 58.23(18)
P2 Rh2 C32 C33 -176.03(13)
C31 Rh2 C32 C33 -117.1(2)
C34 Rh2 C32 C33 -37.93(15)
C30 Rh2 C32 C33 -78.79(17)
P3 Rh2 C32 C31 175.32(14)
P2 Rh2 C32 C31 -58.94(18)
C33 Rh2 C32 C31 117.1(2)
C34 Rh2 C32 C31 79.16(18)
C30 Rh2 C32 C31 38.30(17)
C23 C18 C19 C20 -2.8(4)
P1 C18 C19 C20 174.6(2)
C17 C12 C13 C14 1.0(4)
P1 C12 C13 C14 -177.7(2)
C15 C14 C13 C12 -0.7(5)
C58 C53 C54 C55 1.9(4)
P3 C53 C54 C55 178.2(2)
C55 C56 C57 C58 1.1(5)
C53 C58 C57 C56 0.0(5)
C47 C52 C51 C50 0.0(4)
C65 C66 C67 C68 0.0(4)
C40 C39 C38 C37 -1.0(5)
C31 C32 C33 C34 5.0(3)
Rh2 C32 C33 C34 66.1(2)
C31 C32 C33 Rh2 -61.09(19)
C30 C34 C33 C32 -2.7(3)
Rh2 C34 C33 C32 -65.9(2)
C30 C34 C33 Rh2 63.2(2)
P3 Rh2 C33 C32 -134.12(15)
P2 Rh2 C33 C32 8.8(3)
C31 Rh2 C33 C32 37.25(16)
C34 Rh2 C33 C32 116.0(2)
C30 Rh2 C33 C32 79.62(17)
P3 Rh2 C33 C34 109.86(15)
P2 Rh2 C33 C34 -107.2(2)
C31 Rh2 C33 C34 -78.77(17)
C32 Rh2 C33 C34 -116.0(2)
C30 Rh2 C33 C34 -36.40(16)
B1 O1 C7 C10 -141.4(3)
B1 O1 C7 C11 101.9(3)
B1 O1 C7 C6 -17.5(3)
C52 C47 C48 C49 0.6(4)
P2 C47 C48 C49 -176.7(2)
C6 O2 B1 O1 8.6(4)
C6 O2 B1 Rh1 -171.2(2)
C7 O1 B1 O2 6.4(3)
C7 O1 B1 Rh1 -173.8(2)
C2 Rh1 B1 O2 -147.6(3)
P1 Rh1 B1 O2 59.1(3)
C1 Rh1 B1 O2 -119.4(3)
C3 Rh1 B1 O2 177.2(3)
C4 Rh1 B1 O2 166.9(2)
C5 Rh1 B1 O2 -133.7(3)
C2 Rh1 B1 O1 32.6(3)
P1 Rh1 B1 O1 -120.6(2)
C1 Rh1 B1 O1 60.9(3)
C3 Rh1 B1 O1 -2.5(3)
C4 Rh1 B1 O1 -12.8(4)
C5 Rh1 B1 O1 46.6(4)
C42 C43 C44 C45 1.1(5)
C64 C59 C60 C61 2.1(4)
P3 C59 C60 C61 -176.5(2)
C13 C14 C15 C16 -0.3(5)
C18 C19 C20 C21 2.1(5)
C24 C29 C28 C27 0.1(5)
C14 C15 C16 C17 1.0(5)
C12 C17 C16 C15 -0.7(5)
C59 C60 C61 C62 -1.3(4)
C63 C62 C61 C60 -0.4(4)
C43 C44 C45 C46 -0.8(5)
C41 C46 C45 C44 0.0(5)
C47 C48 C49 C50 -0.7(4)
C48 C49 C50 C51 0.4(5)
C52 C51 C50 C49 0.0(5)
C66 C67 C68 C69 -1.4(5)
C18 C23 C22 C21 0.9(5)
C53 C54 C55 C56 -0.7(5)
C57 C56 C55 C54 -0.8(5)
C29 C28 C27 C26 1.2(5)
C28 C27 C26 C25 -1.7(5)
C24 C25 C26 C27 1.0(5)
B1 O2 C6 C9 -142.6(3)
B1 O2 C6 C8 98.6(3)
B1 O2 C6 C7 -18.7(3)
O1 C7 C6 O2 21.3(3)
C10 C7 C6 O2 139.8(3)
C11 C7 C6 O2 -94.4(3)
O1 C7 C6 C9 141.0(3)
C10 C7 C6 C9 -100.6(4)
C11 C7 C6 C9 25.2(4)
O1 C7 C6 C8 -91.9(3)
C10 C7 C6 C8 26.6(4)
C11 C7 C6 C8 152.4(3)
C65 C70 C69 C68 0.7(4)
C67 C68 C69 C70 1.1(4)
C23 C22 C21 C20 -1.6(5)
C19 C20 C21 C22 0.1(5)
C35 C36 C37 C38 -2.8(5)
C39 C38 C37 C36 3.3(5)
B1 Rh1 C4 C5 135.6(3)
C2 Rh1 C4 C5 80.1(3)
P1 Rh1 C4 C5 -121.2(2)
C1 Rh1 C4 C5 37.1(3)
C3 Rh1 C4 C5 118.2(4)
B1 Rh1 C4 C3 17.4(4)
C2 Rh1 C4 C3 -38.1(3)
P1 Rh1 C4 C3 120.6(2)
C1 Rh1 C4 C3 -81.1(3)
C5 Rh1 C4 C3 -118.2(4)
C3 C4 C5 C1 2.1(4)
Rh1 C4 C5 C1 -60.5(2)
C3 C4 C5 Rh1 62.6(2)
B1 Rh1 C5 C4 -95.0(4)
C2 Rh1 C5 C4 -78.9(3)
P1 Rh1 C5 C4 70.5(2)
C1 Rh1 C5 C4 -117.0(4)
C3 Rh1 C5 C4 -36.4(2)
B1 Rh1 C5 C1 22.0(5)
C2 Rh1 C5 C1 38.2(3)
P1 Rh1 C5 C1 -172.4(3)
C3 Rh1 C5 C1 80.6(3)
C4 Rh1 C5 C1 117.0(4)
C5 C4 C3 C2 -1.7(4)
Rh1 C4 C3 C2 62.2(2)
C5 C4 C3 Rh1 -63.9(2)
B1 Rh1 C3 C4 -168.2(2)
C2 Rh1 C3 C4 116.1(3)
P1 Rh1 C3 C4 -71.3(2)
C1 Rh1 C3 C4 77.2(3)
C5 Rh1 C3 C4 35.9(2)
B1 Rh1 C3 C2 75.7(3)
P1 Rh1 C3 C2 172.6(2)
C1 Rh1 C3 C2 -38.9(2)
C4 Rh1 C3 C2 -116.1(3)
C5 Rh1 C3 C2 -80.2(3)
C4 C5 C1 C2 -1.6(4)
Rh1 C5 C1 C2 -63.7(2)
C4 C5 C1 Rh1 62.1(2)
B1 Rh1 C1 C5 -168.6(2)
C2 Rh1 C1 C5 -116.4(4)
P1 Rh1 C1 C5 14.6(5)
C3 Rh1 C1 C5 -77.8(3)
C4 Rh1 C1 C5 -36.5(2)
B1 Rh1 C1 C2 -52.2(3)
P1 Rh1 C1 C2 130.9(3)
C3 Rh1 C1 C2 38.5(3)
C4 Rh1 C1 C2 79.8(3)
C5 Rh1 C1 C2 116.4(4)
C4 C3 C2 C1 0.7(4)
Rh1 C3 C2 C1 65.0(3)
C4 C3 C2 Rh1 -64.3(2)
C5 C1 C2 C3 0.6(4)
Rh1 C1 C2 C3 -65.9(2)
C5 C1 C2 Rh1 66.4(3)
B1 Rh1 C2 C3 -109.8(3)
P1 Rh1 C2 C3 -14.6(4)
C1 Rh1 C2 C3 114.4(3)
C4 Rh1 C2 C3 37.0(2)
C5 Rh1 C2 C3 77.6(2)
B1 Rh1 C2 C1 135.7(3)
P1 Rh1 C2 C1 -129.1(3)
C3 Rh1 C2 C1 -114.4(3)
C4 Rh1 C2 C1 -77.4(3)
C5 Rh1 C2 C1 -36.8(2)
